data_7105687
loop_
_publ_author_name
'Xiao-Lan Tong'
'Tong-Liang Hu'
'Jiong-Peng Zhao'
'Yue-Kui Wang'
'Hui Zhang'
'Xiang-He Bu'

_publ_section_title
;
 Chiral Magnetic MnII Metal-Organic Frameworks with Achiral
 Tetrazolate-Based Ligand by Spontaneous Resolution
;
_journal_name_full Chem.Commun.
_journal_page_first 8543
_journal_paper_doi 10.1039/c0cc03111a
_journal_volume 46
_journal_year 2010
_chemical_formula_sum 'C16 H12 Mn N10 O2'
_chemical_formula_weight 431.30
_chemical_name_systematic
;
?
;
_space_group_IT_number 92
_symmetry_cell_setting tetragonal
_symmetry_space_group_name_Hall 'P 4abw 2nw'
_symmetry_space_group_name_H-M 'P 41 21 2'
_atom_sites_solution_hydrogens geom
_atom_sites_solution_primary direct
_atom_sites_solution_secondary difmap
_audit_creation_method SHELXL-97
_cell_angle_alpha 90.00
_cell_angle_beta 90.00
_cell_angle_gamma 90.00
_cell_formula_units_Z 4
_cell_length_a 10.5842(15)
_cell_length_b 10.5842(15)
_cell_length_c 15.826(3)
_cell_measurement_reflns_used 17205
_cell_measurement_temperature 293(2)
_cell_measurement_theta_max 27.4
_cell_measurement_theta_min 3.0
_cell_volume 1772.9(5)
_computing_cell_refinement 'Bruker XSCANS'
_computing_data_collection 'Bruker XSCANS'
_computing_data_reduction 'Bruker SHELXTL'
_computing_molecular_graphics 'Bruker SHELXTL'
_computing_publication_material 'Bruker SHELXTL'
_computing_structure_refinement 'SHELXL-97 (Sheldrick, 1997)'
_computing_structure_solution 'SHELXS-97 (Sheldrick, 1990)'
_diffrn_ambient_temperature 293(2)
_diffrn_detector_area_resol_mean none
_diffrn_measured_fraction_theta_full 0.998
_diffrn_measured_fraction_theta_max 0.998
_diffrn_measurement_device_type 'Bruker P4'
_diffrn_measurement_method '\w scans'
_diffrn_radiation_monochromator graphite
_diffrn_radiation_source 'fine-focus sealed tube'
_diffrn_radiation_type MoK\a
_diffrn_radiation_wavelength 0.71073
_diffrn_reflns_av_R_equivalents 0.0649
_diffrn_reflns_av_sigmaI/netI 0.0365
_diffrn_reflns_limit_h_max 13
_diffrn_reflns_limit_h_min -13
_diffrn_reflns_limit_k_max 13
_diffrn_reflns_limit_k_min -13
_diffrn_reflns_limit_l_max 20
_diffrn_reflns_limit_l_min -20
_diffrn_reflns_number 18544
_diffrn_reflns_theta_full 27.40
_diffrn_reflns_theta_max 27.40
_diffrn_reflns_theta_min 3.01
_diffrn_standards_decay_% 0
_diffrn_standards_interval_count 0
_diffrn_standards_interval_time .
_diffrn_standards_number 0
_exptl_absorpt_coefficient_mu 0.783
_exptl_absorpt_correction_type none
_exptl_crystal_colour colorless
_exptl_crystal_density_diffrn 1.616
_exptl_crystal_density_method 'not measured'
_exptl_crystal_description prism
_exptl_crystal_F_000 876
_exptl_crystal_size_max 0.2
_exptl_crystal_size_mid 0.2
_exptl_crystal_size_min 0.2
_refine_diff_density_max 0.196
_refine_diff_density_min -0.315
_refine_diff_density_rms 0.058
_refine_ls_abs_structure_details 'Flack H D (1983), Acta Cryst. A39, 876-881'
_refine_ls_abs_structure_Flack 0.02(2)
_refine_ls_extinction_method none
_refine_ls_goodness_of_fit_ref 1.220
_refine_ls_hydrogen_treatment mixed
_refine_ls_matrix_type full
_refine_ls_number_parameters 136
_refine_ls_number_reflns 2022
_refine_ls_number_restraints 0
_refine_ls_restrained_S_all 1.220
_refine_ls_R_factor_all 0.0492
_refine_ls_R_factor_gt 0.0432
_refine_ls_shift/su_max 0.001
_refine_ls_shift/su_mean 0.000
_refine_ls_structure_factor_coef Fsqd
_refine_ls_weighting_details 'calc w=1/[\s^2^(Fo^2^)+(0.0269P)^2^+0.4406P] where P=(Fo^2^+2Fc^2^)/3'
_refine_ls_weighting_scheme calc
_refine_ls_wR_factor_gt 0.0734
_refine_ls_wR_factor_ref 0.0749
_reflns_number_gt 1882
_reflns_number_total 2022
_reflns_threshold_expression >2sigma(I)
_cod_data_source_file C0CC03111A.TXT
_cod_data_source_block 1A
_cod_depositor_comments
;
The following automatic conversions were performed:
'_symmetry_cell_setting' value 'Tetragonal' changed to 'tetragonal'
according to '/home/saulius/struct/CIF-dictionaries/cif_core.dic'
dictionary named 'cif_core.dic' version 2.4.1 from 2010-06-29.

Automatic conversion script
Id: cif_fix_enum 1527 2010-12-29 10:47:43Z saulius 
;
_cod_original_sg_symbol_H-M P4(1)2(1)2
_cod_database_code 7105687

loop_
_symmetry_equiv_pos_as_xyz
'x, y, z'
'-x, -y, z+1/2'
'-y+1/2, x+1/2, z+1/4'
'y+1/2, -x+1/2, z+3/4'
'-x+1/2, y+1/2, -z+1/4'
'x+1/2, -y+1/2, -z+3/4'
'y, x, -z'
'-y, -x, -z+1/2'

loop_
_atom_site_label
_atom_site_type_symbol
_atom_site_fract_x
_atom_site_fract_y
_atom_site_fract_z
_atom_site_U_iso_or_equiv
_atom_site_adp_type
_atom_site_occupancy
_atom_site_symmetry_multiplicity
_atom_site_calc_flag
_atom_site_refinement_flags
_atom_site_disorder_assembly
_atom_site_disorder_group
N2 N 0.77409(19) 0.36575(19) 1.17148(12) 0.0219(5) Uani 1 1 d . . .
Mn1 Mn 0.68706(3) 0.68706(3) 1.0000 0.01597(13) Uani 1 2 d S . .
N1 N 0.7011(2) 0.34224(18) 1.02912(12) 0.0226(5) Uani 1 1 d . . .
N3 N 0.8021(2) 0.46754(19) 1.22088(13) 0.0307(5) Uani 1 1 d . . .
N5 N 0.74852(19) 0.54202(19) 1.09725(12) 0.0198(5) Uani 1 1 d . . .
C8 C 0.7413(2) 0.4162(2) 1.09674(15) 0.0192(5) Uani 1 1 d . . .
N4 N 0.7870(2) 0.5706(2) 1.17740(12) 0.0268(5) Uani 1 1 d . . .
C7 C 0.6623(2) 0.3880(2) 0.95304(16) 0.0243(6) Uani 1 1 d . . .
C1 C 0.6784(3) 0.1778(3) 0.87981(16) 0.0380(7) Uani 1 1 d . . .
H1A H 0.7404 0.1522 0.9178 0.046 Uiso 1 1 calc R . .
C3 C 0.5506(3) 0.1353(3) 0.7574(2) 0.0524(9) Uani 1 1 d . . .
H3A H 0.5273 0.0813 0.7138 0.063 Uiso 1 1 calc R . .
C6 C 0.6216(3) 0.2954(2) 0.88808(16) 0.0254(6) Uani 1 1 d . . .
C5 C 0.5290(3) 0.3329(3) 0.83044(18) 0.0395(7) Uani 1 1 d . . .
H5A H 0.4909 0.4117 0.8357 0.047 Uiso 1 1 calc R . .
C4 C 0.4936(3) 0.2517(3) 0.76480(19) 0.0459(9) Uani 1 1 d . . .
H4A H 0.4318 0.2762 0.7264 0.055 Uiso 1 1 calc R . .
C2 C 0.6413(4) 0.0986(3) 0.8139(2) 0.0524(10) Uani 1 1 d . . .
H2A H 0.6788 0.0195 0.8083 0.063 Uiso 1 1 calc R . .
O1 O 0.6579(2) 0.50262(17) 0.93782(11) 0.0359(5) Uani 1 1 d . . .
H1 H 0.700(3) 0.264(3) 1.0443(17) 0.032(8) Uiso 1 1 d . . .

loop_
_atom_site_aniso_label
_atom_site_aniso_U_11
_atom_site_aniso_U_22
_atom_site_aniso_U_33
_atom_site_aniso_U_23
_atom_site_aniso_U_13
_atom_site_aniso_U_12
N2 0.0309(13) 0.0149(11) 0.0199(11) -0.0015(8) -0.0043(9) -0.0008(8)
Mn1 0.01598(16) 0.01598(16) 0.0160(2) 0.00092(16) -0.00092(16) 0.0000(2)
N1 0.0349(13) 0.0120(11) 0.0208(10) -0.0009(8) -0.0044(9) -0.0007(9)
N3 0.0467(15) 0.0200(11) 0.0253(11) 0.0028(9) -0.0102(11) -0.0010(11)
N5 0.0224(11) 0.0160(12) 0.0209(11) -0.0009(8) -0.0038(9) -0.0022(8)
C8 0.0178(13) 0.0185(13) 0.0214(13) 0.0005(10) 0.0021(10) 0.0019(10)
N4 0.0349(14) 0.0228(12) 0.0228(11) 0.0001(9) -0.0084(10) 0.0012(9)
C7 0.0276(16) 0.0211(13) 0.0242(14) -0.0010(10) -0.0024(11) 0.0021(11)
C1 0.0574(19) 0.0279(15) 0.0286(15) -0.0035(13) -0.0076(14) 0.0052(17)
C3 0.074(3) 0.048(2) 0.0351(18) -0.0175(16) -0.0067(18) -0.0194(18)
C6 0.0361(15) 0.0204(14) 0.0196(13) 0.0006(11) -0.0011(11) -0.0021(11)
C5 0.0418(18) 0.0349(18) 0.0417(18) -0.0015(14) -0.0094(14) 0.0019(14)
C4 0.047(2) 0.054(2) 0.0366(19) -0.0046(16) -0.0130(16) -0.0129(16)
C2 0.084(3) 0.0281(17) 0.0452(19) -0.0117(15) -0.0051(19) 0.0038(17)
O1 0.0665(15) 0.0182(10) 0.0230(10) -0.0021(8) -0.0135(10) 0.0027(9)

loop_
_atom_type_symbol
_atom_type_description
_atom_type_scat_dispersion_real
_atom_type_scat_dispersion_imag
_atom_type_scat_source
C C 0.0033 0.0016 'International Tables Vol C Tables 4.2.6.8 and 6.1.1.4'
H H 0.0000 0.0000 'International Tables Vol C Tables 4.2.6.8 and 6.1.1.4'
N N 0.0061 0.0033 'International Tables Vol C Tables 4.2.6.8 and 6.1.1.4'
O O 0.0106 0.0060 'International Tables Vol C Tables 4.2.6.8 and 6.1.1.4'
Mn Mn 0.3368 0.7283 'International Tables Vol C Tables 4.2.6.8 and 6.1.1.4'

loop_
_geom_angle_atom_site_label_1
_geom_angle_atom_site_label_2
_geom_angle_atom_site_label_3
_geom_angle
_geom_angle_site_symmetry_1
_geom_angle_site_symmetry_3
_geom_angle_publ_flag
C8 N2 N3 104.28(19) . . ?
C8 N2 Mn1 148.09(16) . 3_645 ?
N3 N2 Mn1 107.52(14) . 3_645 ?
O1 Mn1 O1 87.19(11) . 7_557 ?
O1 Mn1 N5 81.74(7) . 7_557 ?
O1 Mn1 N5 75.18(7) 7_557 7_557 ?
O1 Mn1 N5 75.18(7) . . ?
O1 Mn1 N5 81.74(7) 7_557 . ?
N5 Mn1 N5 147.99(10) 7_557 . ?
O1 Mn1 N2 173.15(7) . 5_657 ?
O1 Mn1 N2 91.85(7) 7_557 5_657 ?
N5 Mn1 N2 104.58(7) 7_557 5_657 ?
N5 Mn1 N2 97.97(7) . 5_657 ?
O1 Mn1 N2 91.85(7) . 4_564 ?
O1 Mn1 N2 173.15(7) 7_557 4_564 ?
N5 Mn1 N2 97.97(7) 7_557 4_564 ?
N5 Mn1 N2 104.58(7) . 4_564 ?
N2 Mn1 N2 89.88(10) 5_657 4_564 ?
C7 N1 C8 124.9(2) . . ?
C7 N1 H1 125.8(18) . . ?
C8 N1 H1 109.2(18) . . ?
N4 N3 N2 109.43(19) . . ?
C8 N5 N4 104.1(2) . . ?
C8 N5 Mn1 130.91(16) . . ?
N4 N5 Mn1 124.44(15) . . ?
N5 C8 N2 112.1(2) . . ?
N5 C8 N1 125.7(2) . . ?
N2 C8 N1 122.1(2) . . ?
N3 N4 N5 110.05(19) . . ?
O1 C7 N1 122.2(2) . . ?
O1 C7 C6 120.1(2) . . ?
N1 C7 C6 117.7(2) . . ?
C6 C1 C2 119.2(3) . . ?
C6 C1 H1A 120.4 . . ?
C2 C1 H1A 120.4 . . ?
C2 C3 C4 120.4(3) . . ?
C2 C3 H3A 119.8 . . ?
C4 C3 H3A 119.8 . . ?
C1 C6 C5 119.8(2) . . ?
C1 C6 C7 122.2(2) . . ?
C5 C6 C7 117.9(2) . . ?
C6 C5 C4 119.9(3) . . ?
C6 C5 H5A 120.1 . . ?
C4 C5 H5A 120.1 . . ?
C3 C4 C5 119.7(3) . . ?
C3 C4 H4A 120.2 . . ?
C5 C4 H4A 120.2 . . ?
C3 C2 C1 121.0(3) . . ?
C3 C2 H2A 119.5 . . ?
C1 C2 H2A 119.5 . . ?
C7 O1 Mn1 140.77(17) . . ?

loop_
_geom_bond_atom_site_label_1
_geom_bond_atom_site_label_2
_geom_bond_distance
_geom_bond_site_symmetry_2
_geom_bond_publ_flag
N2 C8 1.344(3) . ?
N2 N3 1.364(3) . ?
N2 Mn1 2.300(2) 3_645 ?
Mn1 O1 2.2079(18) . ?
Mn1 O1 2.2079(18) 7_557 ?
Mn1 N5 2.269(2) 7_557 ?
Mn1 N5 2.269(2) . ?
Mn1 N2 2.300(2) 5_657 ?
Mn1 N2 2.300(2) 4_564 ?
N1 C7 1.361(3) . ?
N1 C8 1.393(3) . ?
N1 H1 0.86(3) . ?
N3 N4 1.299(3) . ?
N5 C8 1.333(3) . ?
N5 N4 1.366(3) . ?
C7 O1 1.238(3) . ?
C7 C6 1.484(3) . ?
C1 C6 1.388(4) . ?
C1 C2 1.394(4) . ?
C1 H1A 0.9300 . ?
C3 C2 1.368(5) . ?
C3 C4 1.377(5) . ?
C3 H3A 0.9300 . ?
C6 C5 1.397(4) . ?
C5 C4 1.399(4) . ?
C5 H5A 0.9300 . ?
C4 H4A 0.9300 . ?
C2 H2A 0.9300 . ?

loop_
_geom_torsion_atom_site_label_1
_geom_torsion_atom_site_label_2
_geom_torsion_atom_site_label_3
_geom_torsion_atom_site_label_4
_geom_torsion
_geom_torsion_site_symmetry_1
_geom_torsion_site_symmetry_2
_geom_torsion_site_symmetry_3
_geom_torsion_site_symmetry_4
_geom_torsion_publ_flag
C8 N2 N3 N4 -0.3(3) . . . . ?
Mn1 N2 N3 N4 177.03(18) 3_645 . . . ?
O1 Mn1 N5 C8 -6.5(2) . . . . ?
O1 Mn1 N5 C8 82.8(2) 7_557 . . . ?
N5 Mn1 N5 C8 38.8(2) 7_557 . . . ?
N2 Mn1 N5 C8 173.5(2) 5_657 . . . ?
N2 Mn1 N5 C8 -94.5(2) 4_564 . . . ?
O1 Mn1 N5 N4 -176.6(2) . . . . ?
O1 Mn1 N5 N4 -87.32(19) 7_557 . . . ?
N5 Mn1 N5 N4 -131.29(19) 7_557 . . . ?
N2 Mn1 N5 N4 3.41(19) 5_657 . . . ?
N2 Mn1 N5 N4 95.38(19) 4_564 . . . ?
N4 N5 C8 N2 -0.6(3) . . . . ?
Mn1 N5 C8 N2 -172.19(15) . . . . ?
N4 N5 C8 N1 177.5(2) . . . . ?
Mn1 N5 C8 N1 5.9(4) . . . . ?
N3 N2 C8 N5 0.6(3) . . . . ?
Mn1 N2 C8 N5 -174.6(2) 3_645 . . . ?
N3 N2 C8 N1 -177.6(2) . . . . ?
Mn1 N2 C8 N1 7.3(5) 3_645 . . . ?
C7 N1 C8 N5 -0.4(4) . . . . ?
C7 N1 C8 N2 177.5(2) . . . . ?
N2 N3 N4 N5 -0.1(3) . . . . ?
C8 N5 N4 N3 0.4(3) . . . . ?
Mn1 N5 N4 N3 172.69(18) . . . . ?
C8 N1 C7 O1 -1.0(4) . . . . ?
C8 N1 C7 C6 -179.6(2) . . . . ?
C2 C1 C6 C5 -0.2(4) . . . . ?
C2 C1 C6 C7 -175.8(3) . . . . ?
O1 C7 C6 C1 146.4(3) . . . . ?
N1 C7 C6 C1 -35.0(4) . . . . ?
O1 C7 C6 C5 -29.3(4) . . . . ?
N1 C7 C6 C5 149.3(3) . . . . ?
C1 C6 C5 C4 0.2(4) . . . . ?
C7 C6 C5 C4 175.9(3) . . . . ?
C2 C3 C4 C5 0.2(5) . . . . ?
C6 C5 C4 C3 -0.1(5) . . . . ?
C4 C3 C2 C1 -0.3(5) . . . . ?
C6 C1 C2 C3 0.3(5) . . . . ?
N1 C7 O1 Mn1 -3.9(5) . . . . ?
C6 C7 O1 Mn1 174.6(2) . . . . ?
O1 Mn1 O1 C7 -76.0(3) 7_557 . . . ?
N5 Mn1 O1 C7 -151.4(3) 7_557 . . . ?
N5 Mn1 O1 C7 6.2(3) . . . . ?
N2 Mn1 O1 C7 6.2(9) 5_657 . . . ?
N2 Mn1 O1 C7 110.8(3) 4_564 . . . ?
